data_1550492
loop_
_publ_author_name
'li, qiuxia'
'Shi, Chao'
'Huang, Manli'
'Wei, Xing'
'Yan, Hong'
'Yang, Chuluo'
'Yuan, Aihua'

_publ_section_title
;
 B- and N-embedded color-tunable phosphorescent iridium complexes and
 B&#x2212;N lewis adducts with intriguing structural and optical changes
;
_journal_name_full 'Chemical Science'
_journal_paper_doi 10.1039/C8SC04252G
_journal_year 2019
_chemical_formula_sum 'C65 H55 B2 Ir N6 O6'
_chemical_formula_weight 1229.97
_space_group_crystal_system monoclinic
_space_group_IT_number 14
_space_group_name_Hall '-P 2yn'
_space_group_name_H-M_alt 'P 1 21/n 1'
_symmetry_space_group_name_Hall '-P 2yn'
_symmetry_space_group_name_H-M 'P 1 21/n 1'
_atom_sites_solution_hydrogens geom
_audit_creation_method SHELXL-2018/3
_audit_update_record
;
2018-08-03 deposited with the CCDC.
2019-01-18 downloaded from the CCDC.
;
_cell_angle_alpha 90
_cell_angle_beta 103.462(3)
_cell_angle_gamma 90
_cell_formula_units_Z 4
_cell_length_a 16.7138(5)
_cell_length_b 25.8579(4)
_cell_length_c 16.5041(5)
_cell_measurement_reflns_used 9227
_cell_measurement_temperature 296(2)
_cell_measurement_theta_max 22.25
_cell_measurement_theta_min 2.49
_cell_volume 6936.8(3)
_computing_structure_refinement 'SHELXL-2018/3 (Sheldrick, 2018)'
_diffrn_ambient_temperature 296(2)
_diffrn_measured_fraction_theta_full 0.998
_diffrn_measured_fraction_theta_max 0.972
_diffrn_measurement_device_type 'APEX2 CCD detector'
_diffrn_radiation_type MoK\a
_diffrn_radiation_wavelength 0.71073
_diffrn_reflns_av_R_equivalents 0.0977
_diffrn_reflns_av_unetI/netI 0.0536
_diffrn_reflns_Laue_measured_fraction_full 0.998
_diffrn_reflns_Laue_measured_fraction_max 0.972
_diffrn_reflns_limit_h_max 21
_diffrn_reflns_limit_h_min -21
_diffrn_reflns_limit_k_max 33
_diffrn_reflns_limit_k_min -33
_diffrn_reflns_limit_l_max 21
_diffrn_reflns_limit_l_min -21
_diffrn_reflns_number 84639
_diffrn_reflns_point_group_measured_fraction_full 0.998
_diffrn_reflns_point_group_measured_fraction_max 0.972
_diffrn_reflns_theta_full 25.242
_diffrn_reflns_theta_max 27.923
_diffrn_reflns_theta_min 1.480
_exptl_absorpt_coefficient_mu 1.973
_exptl_crystal_density_diffrn 1.178
_exptl_crystal_description orange
_exptl_crystal_F_000 2488
_exptl_crystal_size_max 0.220
_exptl_crystal_size_mid 0.200
_exptl_crystal_size_min 0.180
_refine_diff_density_max 1.216
_refine_diff_density_min -1.577
_refine_diff_density_rms 0.099
_refine_ls_extinction_method none
_refine_ls_goodness_of_fit_ref 1.073
_refine_ls_hydrogen_treatment constr
_refine_ls_matrix_type full
_refine_ls_number_parameters 727
_refine_ls_number_reflns 16178
_refine_ls_number_restraints 2
_refine_ls_restrained_S_all 1.073
_refine_ls_R_factor_all 0.0558
_refine_ls_R_factor_gt 0.0375
_refine_ls_shift/su_max 0.003
_refine_ls_shift/su_mean 0.000
_refine_ls_structure_factor_coef Fsqd
_refine_ls_weighting_details 'w=1/[\s^2^(Fo^2^)+(0.0400P)^2^] where P=(Fo^2^+2Fc^2^)/3'
_refine_ls_weighting_scheme calc
_refine_ls_wR_factor_gt 0.0760
_refine_ls_wR_factor_ref 0.0805
_reflns_Friedel_coverage 0.000
_reflns_number_gt 12057
_reflns_number_total 16178
_reflns_threshold_expression 'I > 2\s(I)'
_cod_data_source_file c8sc04252g2.cif
_cod_data_source_block Ir-BB-DMAP
_cod_database_code 1550492
_shelx_shelxl_version_number 2018/3
_shelx_space_group_comment
;
The symmetry employed for this shelxl refinement is uniquely defined
by the following loop, which should always be used as a source of
symmetry information in preference to the above space-group names.
They are only intended as comments.
;
_shelx_estimated_absorpt_t_min 0.671
_shelx_estimated_absorpt_t_max 0.718

loop_
_space_group_symop_operation_xyz
'x, y, z'
'-x+1/2, y+1/2, -z+1/2'
'-x, -y, -z'
'x-1/2, -y-1/2, z-1/2'

loop_
_atom_site_label
_atom_site_type_symbol
_atom_site_fract_x
_atom_site_fract_y
_atom_site_fract_z
_atom_site_U_iso_or_equiv
_atom_site_adp_type
_atom_site_occupancy
_atom_site_site_symmetry_order
_atom_site_calc_flag
_atom_site_refinement_flags_posn
_atom_site_refinement_flags_adp
B1 B 0.4351(2) 0.17202(16) 0.3027(2) 0.0563(9) Uani 1 1 d . .
B2 B 0.44293(17) 0.24440(12) 0.69496(18) 0.0408(7) Uani 1 1 d . .
C1 C 0.62637(18) 0.02808(11) 0.71366(16) 0.0496(7) Uani 1 1 d . .
H1 H 0.679253 0.035076 0.744626 0.060 Uiso 1 1 calc R U
C2 C 0.57963(18) -0.00858(11) 0.74146(18) 0.0520(7) Uani 1 1 d . .
H2 H 0.601379 -0.027039 0.789949 0.062 Uiso 1 1 calc R U
C3 C 0.49897(18) -0.01802(11) 0.69631(18) 0.0522(7) Uani 1 1 d . .
H3 H 0.465736 -0.041728 0.715380 0.063 Uiso 1 1 calc R U
C4 C 0.46969(17) 0.00892(11) 0.62224(17) 0.0494(7) Uani 1 1 d . .
H4 H 0.417577 0.001848 0.589504 0.059 Uiso 1 1 calc R U
C5 C 0.51847(16) 0.04628(11) 0.59752(17) 0.0472(7) Uani 1 1 d . .
C6 C 0.49875(16) 0.07691(11) 0.52144(16) 0.0453(6) Uani 1 1 d . .
C7 C 0.41733(16) 0.07336(11) 0.46952(17) 0.0476(7) Uani 1 1 d . .
H7 H 0.377993 0.050934 0.481205 0.057 Uiso 1 1 calc R U
C8 C 0.40168(16) 0.10488(11) 0.40237(18) 0.0472(7) Uani 1 1 d . .
C9 C 0.45991(17) 0.13647(12) 0.38150(17) 0.0523(7) Uani 1 1 d . .
C10 C 0.53773(16) 0.13375(11) 0.42939(16) 0.0464(6) Uani 1 1 d . .
C11 C 0.55963(16) 0.10501(10) 0.50321(17) 0.0452(6) Uani 1 1 d . .
C12 C 0.31393(18) 0.11085(12) 0.26650(19) 0.0568(8) Uani 1 1 d . .
C13 C 0.24393(19) 0.08321(12) 0.2194(2) 0.0639(9) Uani 1 1 d . .
H13 H 0.207594 0.064560 0.243125 0.077 Uiso 1 1 calc R U
C14 C 0.2368(2) 0.08783(13) 0.1314(2) 0.0694(10) Uani 1 1 d . .
H14 H 0.192806 0.072094 0.094751 0.083 Uiso 1 1 calc R U
C15 C 0.2960(2) 0.11620(13) 0.0985(2) 0.0738(11) Uani 1 1 d . .
H15 H 0.292892 0.117064 0.041470 0.089 Uiso 1 1 calc R U
C16 C 0.3539(2) 0.14053(13) 0.15021(19) 0.0636(9) Uani 1 1 d . .
H16 H 0.391104 0.159413 0.127994 0.076 Uiso 1 1 calc R U
C17 C 0.36501(17) 0.14066(13) 0.23669(18) 0.0568(8) Uani 1 1 d . .
C18 C 0.5117(2) 0.19450(14) 0.28152(19) 0.0662(9) Uani 1 1 d . .
C19 C 0.5113(2) 0.22602(15) 0.2091(2) 0.0725(10) Uani 1 1 d . .
H19A H 0.472393 0.253767 0.209904 0.087 Uiso 1 1 calc R U
H19B H 0.487516 0.204804 0.161020 0.087 Uiso 1 1 calc R U
C20 C 0.5843(2) 0.25021(15) 0.1913(2) 0.0757(10) Uani 1 1 d . .
H20A H 0.589620 0.238640 0.136883 0.091 Uiso 1 1 calc R U
H20B H 0.575747 0.287332 0.188134 0.091 Uiso 1 1 calc R U
C21 C 0.6612(2) 0.23983(15) 0.2512(2) 0.0781(10) Uani 1 1 d . .
H21 H 0.710031 0.252737 0.241371 0.094 Uiso 1 1 calc R U
C22 C 0.6635(2) 0.21015(14) 0.3249(2) 0.0714(9) Uani 1 1 d . .
H22 H 0.712102 0.206156 0.365438 0.086 Uiso 1 1 calc R U
C23 C 0.58990(18) 0.18728(14) 0.33416(18) 0.0613(8) Uani 1 1 d . .
C24 C 0.42374(18) 0.24949(11) 0.40059(17) 0.0541(7) Uani 1 1 d . .
H24 H 0.475039 0.238200 0.430279 0.065 Uiso 1 1 calc R U
C25 C 0.39067(17) 0.29214(12) 0.42890(18) 0.0550(8) Uani 1 1 d . .
H25 H 0.418377 0.307802 0.478190 0.066 Uiso 1 1 calc R U
C26 C 0.31379(19) 0.31317(12) 0.38376(19) 0.0563(8) Uani 1 1 d . .
C27 C 0.27679(18) 0.28220(11) 0.31410(18) 0.0557(8) Uani 1 1 d . .
H27 H 0.224690 0.291354 0.283465 0.067 Uiso 1 1 calc DR U
C28 C 0.31351(17) 0.23976(12) 0.28966(17) 0.0538(7) Uani 1 1 d . .
H28 H 0.286735 0.222185 0.241858 0.065 Uiso 1 1 calc R U
C29 C 0.3216(3) 0.38190(13) 0.4833(2) 0.0805(11) Uani 1 1 d . .
H29A H 0.320951 0.362531 0.532786 0.121 Uiso 1 1 calc R U
H29B H 0.293641 0.414208 0.484590 0.121 Uiso 1 1 calc R U
H29C H 0.377537 0.388386 0.480737 0.121 Uiso 1 1 calc R U
C30 C 0.1948(2) 0.37071(13) 0.3672(2) 0.0647(8) Uani 1 1 d . .
H30A H 0.186746 0.405838 0.382398 0.097 Uiso 1 1 calc R U
H30B H 0.154647 0.348923 0.383297 0.097 Uiso 1 1 calc R U
H30C H 0.188835 0.368545 0.308028 0.097 Uiso 1 1 calc DR U
C31 C 0.80025(17) 0.13912(12) 0.51346(18) 0.0524(7) Uani 1 1 d . .
H31 H 0.806332 0.103962 0.504598 0.063 Uiso 1 1 calc R U
C32 C 0.85631(18) 0.17319(13) 0.49295(18) 0.0590(8) Uani 1 1 d . .
H32 H 0.899659 0.160880 0.471856 0.071 Uiso 1 1 calc R U
C33 C 0.84723(18) 0.22623(13) 0.50423(18) 0.0594(8) Uani 1 1 d . .
H33 H 0.884824 0.249626 0.491641 0.071 Uiso 1 1 calc R U
C34 C 0.77722(18) 0.24440(13) 0.53633(19) 0.0591(8) Uani 1 1 d . .
H34 H 0.767756 0.279359 0.543469 0.071 Uiso 1 1 calc R U
C35 C 0.72632(17) 0.20649(12) 0.55527(17) 0.0484(7) Uani 1 1 d . .
C36 C 0.65577(15) 0.21747(11) 0.59234(15) 0.0444(6) Uani 1 1 d . .
C37 C 0.62715(17) 0.26849(11) 0.59474(17) 0.0491(7) Uani 1 1 d . .
H37 H 0.652016 0.296189 0.574282 0.059 Uiso 1 1 calc R U
C38 C 0.56119(15) 0.27499(10) 0.62861(16) 0.0426(6) Uani 1 1 d . .
C39 C 0.52230(14) 0.23449(10) 0.66068(15) 0.0383(6) Uani 1 1 d . .
C40 C 0.55716(14) 0.18598(10) 0.65992(15) 0.0390(6) Uani 1 1 d . .
C41 C 0.62261(14) 0.17316(10) 0.62164(15) 0.0390(6) Uani 1 1 d . .
C42 C 0.49005(16) 0.34050(11) 0.68589(17) 0.0472(6) Uani 1 1 d . .
C43 C 0.4943(2) 0.39368(11) 0.6967(2) 0.0566(8) Uani 1 1 d . .
H43 H 0.520612 0.414972 0.665616 0.068 Uiso 1 1 calc R U
C44 C 0.4581(2) 0.41240(13) 0.7551(2) 0.0614(8) Uani 1 1 d . .
H44 H 0.462285 0.447604 0.766857 0.074 Uiso 1 1 calc R U
C45 C 0.4122(2) 0.37993(12) 0.8009(2) 0.0604(8) Uani 1 1 d . .
H45 H 0.387422 0.394245 0.840572 0.073 Uiso 1 1 calc R U
C46 C 0.40614(18) 0.32534(11) 0.78340(17) 0.0529(7) Uani 1 1 d . .
H46 H 0.376530 0.303950 0.811079 0.063 Uiso 1 1 calc R U
C47 C 0.44561(16) 0.30465(10) 0.72382(16) 0.0442(6) Uani 1 1 d . .
C48 C 0.43567(14) 0.19875(10) 0.75709(15) 0.0404(6) Uani 1 1 d . .
C49 C 0.38482(17) 0.19871(11) 0.81435(17) 0.0484(6) Uani 1 1 d . .
H49 H 0.354136 0.228131 0.818835 0.058 Uiso 1 1 calc R U
C50 C 0.37898(19) 0.15648(11) 0.8640(2) 0.0586(8) Uani 1 1 d . .
H50 H 0.344279 0.158049 0.900594 0.070 Uiso 1 1 calc R U
C51 C 0.4242(2) 0.11160(11) 0.8603(2) 0.0616(8) Uani 1 1 d . .
H51 H 0.423314 0.084208 0.896619 0.074 Uiso 1 1 calc R U
C52 C 0.47277(19) 0.10894(11) 0.7979(2) 0.0546(7) Uani 1 1 d . .
H52 H 0.499665 0.078672 0.789276 0.066 Uiso 1 1 calc R U
C53 C 0.47747(15) 0.15244(10) 0.75254(15) 0.0424(6) Uani 1 1 d . .
C54 C 0.29572(15) 0.27043(11) 0.60783(17) 0.0497(7) Uani 1 1 d . .
H54 H 0.299234 0.299011 0.642685 0.060 Uiso 1 1 calc R U
C55 C 0.22433(16) 0.26246(11) 0.54974(17) 0.0541(7) Uani 1 1 d . .
H55 H 0.179480 0.284102 0.547800 0.065 Uiso 1 1 calc DR U
C56 C 0.21851(16) 0.22167(11) 0.49296(17) 0.0506(7) Uani 1 1 d . .
C57 C 0.28778(16) 0.18951(11) 0.50129(17) 0.0508(7) Uani 1 1 d . .
H57 H 0.286956 0.161874 0.465051 0.061 Uiso 1 1 calc R U
C58 C 0.35640(15) 0.19913(11) 0.56304(16) 0.0463(6) Uani 1 1 d . .
H58 H 0.401483 0.177296 0.567834 0.056 Uiso 1 1 calc R U
C59 C 0.07481(17) 0.24472(12) 0.42761(19) 0.0647(9) Uani 1 1 d . .
H59A H 0.049371 0.235950 0.472279 0.097 Uiso 1 1 calc R U
H59B H 0.036984 0.238162 0.375222 0.097 Uiso 1 1 calc R U
H59C H 0.089539 0.280675 0.431279 0.097 Uiso 1 1 calc DR U
C60 C 0.1432(2) 0.17358(13) 0.3740(2) 0.0694(9) Uani 1 1 d . .
H60A H 0.172962 0.183524 0.333244 0.104 Uiso 1 1 calc R U
H60B H 0.086427 0.167973 0.346980 0.104 Uiso 1 1 calc R U
H60C H 0.166156 0.142278 0.400933 0.104 Uiso 1 1 calc R U
C61 C 0.7996(2) -0.03326(13) 0.5358(3) 0.0799(11) Uani 1 1 d . .
H61A H 0.751022 -0.054114 0.519347 0.120 Uiso 1 1 calc R U
H61B H 0.841203 -0.052284 0.574160 0.120 Uiso 1 1 calc R U
H61C H 0.819492 -0.024397 0.487455 0.120 Uiso 1 1 calc R U
C62 C 0.77939(18) 0.01558(12) 0.5772(2) 0.0607(8) Uani 1 1 d . .
C63 C 0.83629(19) 0.03022(12) 0.6518(2) 0.0641(8) Uani 1 1 d . .
H63 H 0.882938 0.009696 0.668317 0.077 Uiso 1 1 calc R U
C64 C 0.82952(18) 0.07197(12) 0.70274(18) 0.0560(8) Uani 1 1 d . .
C65 C 0.8985(2) 0.08214(15) 0.7800(2) 0.0768(11) Uani 1 1 d . .
H65A H 0.889107 0.114711 0.804134 0.115 Uiso 1 1 calc R U
H65B H 0.950314 0.083090 0.764396 0.115 Uiso 1 1 calc R U
H65C H 0.899236 0.055024 0.819869 0.115 Uiso 1 1 calc R U
Ir1 Ir 0.66547(2) 0.10589(2) 0.59239(2) 0.04473(5) Uani 1 1 d . .
N1 N 0.59575(13) 0.05496(8) 0.63974(14) 0.0454(5) Uani 1 1 d . .
N2 N 0.73729(13) 0.15470(10) 0.54568(14) 0.0496(6) Uani 1 1 d . .
N3 N 0.38630(14) 0.22268(9) 0.33190(14) 0.0521(6) Uani 1 1 d . .
N4 N 0.28103(16) 0.35296(10) 0.41158(15) 0.0574(6) Uani 1 1 d . .
N5 N 0.36193(12) 0.23882(8) 0.61746(13) 0.0436(5) Uani 1 1 d . .
N6 N 0.14891(14) 0.21324(9) 0.43381(14) 0.0550(6) Uani 1 1 d . .
O1 O 0.60207(11) 0.16077(8) 0.40652(11) 0.0577(5) Uani 1 1 d . .
O2 O 0.32074(12) 0.10325(7) 0.35366(13) 0.0569(5) Uani 1 1 d . .
O3 O 0.53157(11) 0.32536(7) 0.62827(12) 0.0507(5) Uani 1 1 d . .
O4 O 0.52677(10) 0.14511(7) 0.69815(11) 0.0456(4) Uani 1 1 d . .
O5 O 0.71303(12) 0.03855(8) 0.54664(13) 0.0579(5) Uani 1 1 d . .
O6 O 0.76938(11) 0.10455(7) 0.69570(12) 0.0500(5) Uani 1 1 d . .

loop_
_atom_site_aniso_label
_atom_site_aniso_U_11
_atom_site_aniso_U_22
_atom_site_aniso_U_33
_atom_site_aniso_U_23
_atom_site_aniso_U_13
_atom_site_aniso_U_12
B1 0.0447(18) 0.085(3) 0.0350(17) -0.0050(17) 0.0008(14) -0.0041(17)
B2 0.0299(14) 0.0523(18) 0.0366(16) -0.0019(13) 0.0003(12) 0.0050(12)
C1 0.0565(17) 0.0532(17) 0.0375(15) -0.0092(13) 0.0074(13) 0.0066(13)
C2 0.0538(17) 0.0577(18) 0.0470(16) -0.0112(14) 0.0165(13) 0.0114(14)
C3 0.0564(18) 0.0470(16) 0.0537(18) -0.0104(13) 0.0141(14) 0.0075(13)
C4 0.0475(16) 0.0539(17) 0.0477(16) -0.0143(13) 0.0127(13) 0.0005(13)
C5 0.0401(14) 0.0589(17) 0.0393(15) -0.0130(13) 0.0027(12) 0.0007(12)
C6 0.0399(14) 0.0531(17) 0.0388(15) -0.0116(12) 0.0012(11) 0.0017(12)
C7 0.0376(14) 0.0529(17) 0.0460(16) -0.0108(13) -0.0032(12) 0.0018(12)
C8 0.0335(13) 0.0626(17) 0.0420(15) -0.0125(14) 0.0016(11) 0.0076(12)
C9 0.0421(15) 0.071(2) 0.0381(15) -0.0100(14) -0.0019(12) -0.0064(14)
C10 0.0372(14) 0.0677(18) 0.0343(14) -0.0094(13) 0.0083(11) 0.0047(12)
C11 0.0383(14) 0.0593(16) 0.0360(14) -0.0145(13) 0.0046(11) -0.0032(12)
C12 0.0444(16) 0.070(2) 0.0456(17) -0.0221(15) -0.0107(13) 0.0105(14)
C13 0.0566(19) 0.0590(18) 0.060(2) -0.0202(16) -0.0194(15) 0.0147(15)
C14 0.072(2) 0.064(2) 0.055(2) -0.0265(16) -0.0198(17) 0.0091(17)
C15 0.076(2) 0.079(2) 0.052(2) -0.0178(17) -0.0144(18) 0.0177(19)
C16 0.066(2) 0.071(2) 0.0451(17) -0.0160(15) -0.0058(15) 0.0134(16)
C17 0.0388(15) 0.083(2) 0.0446(17) -0.0170(15) 0.0013(13) 0.0134(15)
C18 0.059(2) 0.100(3) 0.0373(16) 0.0075(16) 0.0063(14) -0.0026(17)
C19 0.058(2) 0.108(3) 0.0491(19) 0.0174(18) 0.0071(15) 0.0090(18)
C20 0.068(2) 0.100(3) 0.059(2) 0.0169(19) 0.0154(17) 0.012(2)
C21 0.065(2) 0.110(3) 0.059(2) 0.019(2) 0.0144(17) -0.012(2)
C22 0.0555(19) 0.102(3) 0.055(2) 0.0202(18) 0.0100(15) -0.0145(17)
C23 0.0453(17) 0.096(2) 0.0422(16) 0.0086(16) 0.0093(13) -0.0030(16)
C24 0.0523(17) 0.0597(18) 0.0399(16) -0.0043(13) -0.0107(13) -0.0060(14)
C25 0.0495(17) 0.0593(19) 0.0442(16) 0.0056(14) -0.0136(13) -0.0093(13)
C26 0.0571(18) 0.0545(19) 0.0503(17) 0.0095(14) -0.0015(14) -0.0053(14)
C27 0.0489(17) 0.0606(19) 0.0478(17) 0.0089(14) -0.0084(13) -0.0067(14)
C28 0.0460(16) 0.0636(19) 0.0420(16) 0.0030(14) -0.0096(13) -0.0096(14)
C29 0.100(3) 0.057(2) 0.073(3) -0.0060(17) -0.004(2) -0.0071(18)
C30 0.073(2) 0.067(2) 0.0536(19) 0.0118(16) 0.0143(16) 0.0078(17)
C31 0.0476(16) 0.0634(19) 0.0468(17) 0.0009(14) 0.0118(13) 0.0105(14)
C32 0.0529(18) 0.079(2) 0.0495(17) 0.0139(16) 0.0211(14) 0.0095(15)
C33 0.0501(17) 0.080(2) 0.0509(18) 0.0136(16) 0.0174(14) -0.0039(15)
C34 0.0570(18) 0.070(2) 0.0556(19) 0.0151(16) 0.0232(15) -0.0004(15)
C35 0.0398(15) 0.067(2) 0.0380(15) 0.0035(13) 0.0084(12) 0.0027(13)
C36 0.0347(14) 0.0558(17) 0.0405(15) 0.0016(12) 0.0042(11) -0.0019(11)
C37 0.0411(15) 0.0574(18) 0.0483(16) 0.0067(13) 0.0095(12) -0.0046(13)
C38 0.0338(13) 0.0469(15) 0.0406(14) 0.0046(12) -0.0046(11) 0.0011(11)
C39 0.0321(13) 0.0500(15) 0.0276(12) 0.0059(11) -0.0036(10) 0.0050(10)
C40 0.0266(12) 0.0511(15) 0.0358(13) 0.0031(11) 0.0003(10) 0.0019(10)
C41 0.0296(12) 0.0488(15) 0.0364(13) -0.0066(11) 0.0031(10) 0.0009(10)
C42 0.0420(15) 0.0531(17) 0.0424(15) 0.0071(12) 0.0016(12) 0.0075(12)
C43 0.071(2) 0.0465(16) 0.0501(18) -0.0023(14) 0.0095(15) 0.0031(14)
C44 0.062(2) 0.0551(18) 0.067(2) -0.0106(16) 0.0146(17) -0.0020(15)
C45 0.064(2) 0.0564(19) 0.061(2) -0.0088(15) 0.0160(16) 0.0084(14)
C46 0.0593(18) 0.0521(17) 0.0467(16) -0.0037(13) 0.0112(14) 0.0068(13)
C47 0.0412(14) 0.0511(16) 0.0371(14) 0.0041(12) 0.0025(11) 0.0097(11)
C48 0.0310(12) 0.0517(15) 0.0345(13) -0.0005(11) -0.0009(10) 0.0004(11)
C49 0.0494(16) 0.0501(16) 0.0483(16) -0.0036(13) 0.0167(13) -0.0038(12)
C50 0.0594(19) 0.0561(18) 0.066(2) 0.0078(15) 0.0264(16) -0.0043(14)
C51 0.076(2) 0.0561(19) 0.058(2) 0.0153(15) 0.0278(17) 0.0075(15)
C52 0.0569(18) 0.0519(17) 0.0576(19) 0.0074(14) 0.0187(15) -0.0021(13)
C53 0.0365(13) 0.0544(16) 0.0342(14) -0.0010(12) 0.0038(11) -0.0010(11)
C54 0.0373(14) 0.0557(17) 0.0478(16) 0.0028(13) -0.0070(12) 0.0105(12)
C55 0.0404(15) 0.0631(18) 0.0473(17) 0.0073(14) -0.0133(12) 0.0101(13)
C56 0.0375(14) 0.0620(18) 0.0443(16) 0.0079(14) -0.0068(12) -0.0016(12)
C57 0.0415(15) 0.0577(17) 0.0454(16) 0.0037(13) -0.0053(12) -0.0059(12)
C58 0.0347(13) 0.0595(17) 0.0417(15) -0.0013(13) 0.0026(11) -0.0021(11)
C59 0.0488(17) 0.070(2) 0.062(2) -0.0047(16) -0.0153(14) 0.0110(15)
C60 0.060(2) 0.074(2) 0.061(2) -0.0115(17) -0.0149(16) 0.0067(16)
C61 0.070(2) 0.063(2) 0.115(3) -0.034(2) 0.039(2) -0.0001(17)
C62 0.0411(16) 0.0537(18) 0.089(2) -0.0238(17) 0.0182(16) -0.0036(13)
C63 0.0516(18) 0.066(2) 0.074(2) -0.0142(17) 0.0124(16) 0.0127(15)
C64 0.0493(17) 0.0613(19) 0.0493(17) 0.0003(14) -0.0053(13) 0.0154(14)
C65 0.064(2) 0.083(2) 0.069(2) -0.009(2) -0.0149(18) 0.0252(18)
Ir1 0.03289(6) 0.05986(8) 0.03902(7) -0.01238(5) 0.00346(4) 0.00660(5)
N1 0.0369(12) 0.0491(13) 0.0473(13) -0.0122(11) 0.0041(10) 0.0089(9)
N2 0.0345(12) 0.0682(17) 0.0445(13) -0.0070(12) 0.0058(10) 0.0046(11)
N3 0.0451(13) 0.0661(16) 0.0365(12) -0.0002(11) -0.0079(10) -0.0102(11)
N4 0.0645(16) 0.0594(16) 0.0468(14) 0.0106(12) 0.0096(12) 0.0048(13)
N5 0.0349(11) 0.0555(13) 0.0365(12) 0.0040(10) 0.0003(9) 0.0075(9)
N6 0.0453(13) 0.0638(15) 0.0454(14) 0.0008(12) -0.0108(11) 0.0080(11)
O1 0.0410(11) 0.0896(15) 0.0400(11) 0.0071(10) 0.0044(8) -0.0093(10)
O2 0.0395(10) 0.0728(14) 0.0490(12) -0.0153(10) -0.0085(9) -0.0070(9)
O3 0.0524(11) 0.0499(11) 0.0500(11) 0.0110(9) 0.0122(9) 0.0056(9)
O4 0.0404(10) 0.0502(11) 0.0482(11) 0.0058(9) 0.0145(8) 0.0058(8)
O5 0.0450(11) 0.0681(13) 0.0609(13) -0.0241(10) 0.0127(10) 0.0032(10)
O6 0.0379(10) 0.0563(11) 0.0484(11) -0.0095(9) -0.0049(8) 0.0081(8)

loop_
_atom_type_symbol
_atom_type_description
_atom_type_scat_dispersion_real
_atom_type_scat_dispersion_imag
_atom_type_scat_source
C C 0.0033 0.0016 'International Tables Vol C Tables 4.2.6.8 and 6.1.1.4'
H H 0.0000 0.0000 'International Tables Vol C Tables 4.2.6.8 and 6.1.1.4'
B B 0.0013 0.0007 'International Tables Vol C Tables 4.2.6.8 and 6.1.1.4'
Ir Ir -1.4442 7.9887 'International Tables Vol C Tables 4.2.6.8 and 6.1.1.4'
N N 0.0061 0.0033 'International Tables Vol C Tables 4.2.6.8 and 6.1.1.4'
O O 0.0106 0.0060 'International Tables Vol C Tables 4.2.6.8 and 6.1.1.4'

loop_
_geom_angle_atom_site_label_1
_geom_angle_atom_site_label_2
_geom_angle_atom_site_label_3
_geom_angle
C18 B1 C9 110.0(3)
C18 B1 C17 123.6(3)
C9 B1 C17 105.9(3)
C18 B1 N3 105.1(3)
C9 B1 N3 105.8(2)
C17 B1 N3 105.1(2)
C39 B2 C48 107.9(2)
C39 B2 C47 107.0(2)
C48 B2 C47 121.6(2)
C39 B2 N5 108.4(2)
C48 B2 N5 105.4(2)
C47 B2 N5 105.9(2)
C2 C1 N1 121.0(3)
C2 C1 H1 119.5
N1 C1 H1 119.5
C1 C2 C3 119.6(3)
C1 C2 H2 120.2
C3 C2 H2 120.2
C2 C3 C4 118.5(3)
C2 C3 H3 120.7
C4 C3 H3 120.7
C5 C4 C3 119.8(3)
C5 C4 H4 120.1
C3 C4 H4 120.1
N1 C5 C4 121.8(3)
N1 C5 C6 110.8(2)
C4 C5 C6 127.1(2)
C11 C6 C7 124.4(3)
C11 C6 C5 117.2(2)
C7 C6 C5 118.3(3)
C8 C7 C6 115.3(3)
C8 C7 H7 122.3
C6 C7 H7 122.3
C7 C8 C9 123.4(2)
C7 C8 O2 115.4(3)
C9 C8 O2 121.2(3)
C10 C9 C8 117.5(3)
C10 C9 B1 123.1(3)
C8 C9 B1 119.4(2)
C9 C10 C11 123.7(3)
C9 C10 O1 120.5(3)
C11 C10 O1 115.8(2)
C6 C11 C10 115.1(2)
C6 C11 Ir1 115.1(2)
C10 C11 Ir1 129.4(2)
C17 C12 O2 123.1(2)
C17 C12 C13 127.0(3)
O2 C12 C13 109.9(3)
C14 C13 C12 111.8(3)
C14 C13 H13 124.1
C12 C13 H13 124.1
C15 C14 C13 121.6(3)
C15 C14 H14 119.2
C13 C14 H14 119.2
C16 C15 C14 118.3(4)
C16 C15 H15 120.9
C14 C15 H15 120.9
C15 C16 C17 125.2(4)
C15 C16 H16 117.4
C17 C16 H16 117.4
C12 C17 C16 115.7(3)
C12 C17 B1 117.9(3)
C16 C17 B1 126.3(3)
C23 C18 C19 114.3(3)
C23 C18 B1 121.3(3)
C19 C18 B1 124.4(3)
C18 C19 C20 124.4(3)
C18 C19 H19A 106.2
C20 C19 H19A 106.2
C18 C19 H19B 106.2
C20 C19 H19B 106.2
H19A C19 H19B 106.4
C21 C20 C19 115.6(3)
C21 C20 H20A 108.4
C19 C20 H20A 108.4
C21 C20 H20B 108.4
C19 C20 H20B 108.4
H20A C20 H20B 107.4
C22 C21 C20 121.4(3)
C22 C21 H21 119.3
C20 C21 H21 119.3
C23 C22 C21 117.8(3)
C23 C22 H22 121.1
C21 C22 H22 121.1
O1 C23 C18 122.8(3)
O1 C23 C22 110.7(2)
C18 C23 C22 126.2(3)
N3 C24 C25 123.8(3)
N3 C24 H24 118.1
C25 C24 H24 118.1
C24 C25 C26 120.9(3)
C24 C25 H25 119.5
C26 C25 H25 119.5
N4 C26 C27 126.4(3)
N4 C26 C25 121.2(3)
C27 C26 C25 112.1(3)
C28 C27 C26 123.5(3)
C28 C27 H27 118.2
C26 C27 H27 118.2
N3 C28 C27 122.2(3)
N3 C28 H28 118.9
C27 C28 H28 118.9
N4 C29 H29A 109.5
N4 C29 H29B 109.5
H29A C29 H29B 109.5
N4 C29 H29C 109.5
H29A C29 H29C 109.5
H29B C29 H29C 109.5
N4 C30 H30A 109.5
N4 C30 H30B 109.5
H30A C30 H30B 109.5
N4 C30 H30C 109.5
H30A C30 H30C 109.5
H30B C30 H30C 109.5
N2 C31 C32 122.8(3)
N2 C31 H31 118.6
C32 C31 H31 118.6
C31 C32 C33 119.4(3)
C31 C32 H32 120.3
C33 C32 H32 120.3
C32 C33 C34 118.8(3)
C32 C33 H33 120.6
C34 C33 H33 120.6
C35 C34 C33 116.0(3)
C35 C34 H34 122.0
C33 C34 H34 122.0
N2 C35 C34 124.3(3)
N2 C35 C36 112.2(2)
C34 C35 C36 123.4(3)
C41 C36 C37 126.2(2)
C41 C36 C35 113.7(2)
C37 C36 C35 120.1(2)
C38 C37 C36 116.2(2)
C38 C37 H37 121.9
C36 C37 H37 121.9
C37 C38 O3 115.9(2)
C37 C38 C39 123.8(2)
O3 C38 C39 120.3(2)
C40 C39 C38 116.2(2)
C40 C39 B2 122.7(2)
C38 C39 B2 121.1(2)
O4 C40 C39 119.1(2)
O4 C40 C41 115.2(2)
C39 C40 C41 125.7(2)
C36 C41 C40 111.6(2)
C36 C41 Ir1 115.92(18)
C40 C41 Ir1 132.1(2)
O3 C42 C43 110.9(3)
O3 C42 C47 121.7(2)
C43 C42 C47 127.4(3)
C44 C43 C42 115.6(3)
C44 C43 H43 122.2
C42 C43 H43 122.2
C43 C44 C45 122.9(3)
C43 C44 H44 118.6
C45 C44 H44 118.6
C46 C45 C44 118.8(3)
C46 C45 H45 120.6
C44 C45 H45 120.6
C47 C46 C45 119.3(3)
C47 C46 H46 120.4
C45 C46 H46 120.4
C46 C47 C42 115.9(3)
C46 C47 B2 125.6(3)
C42 C47 B2 118.5(2)
C53 C48 C49 115.0(2)
C53 C48 B2 119.2(2)
C49 C48 B2 125.6(2)
C50 C49 C48 122.3(3)
C50 C49 H49 118.8
C48 C49 H49 118.8
C49 C50 C51 121.2(3)
C49 C50 H50 119.4
C51 C50 H50 119.4
C50 C51 C52 117.9(3)
C50 C51 H51 121.0
C52 C51 H51 121.0
C53 C52 C51 117.6(3)
C53 C52 H52 121.2
C51 C52 H52 121.2
O4 C53 C52 111.5(2)
O4 C53 C48 122.7(2)
C52 C53 C48 125.7(3)
N5 C54 C55 123.3(3)
N5 C54 H54 118.3
C55 C54 H54 118.3
C54 C55 C56 119.9(3)
C54 C55 H55 120.0
C56 C55 H55 120.0
N6 C56 C55 121.3(3)
N6 C56 C57 121.8(3)
C55 C56 C57 116.9(2)
C58 C57 C56 119.6(3)
C58 C57 H57 120.2
C56 C57 H57 120.2
N5 C58 C57 123.2(3)
N5 C58 H58 118.4
C57 C58 H58 118.4
N6 C59 H59A 109.5
N6 C59 H59B 109.5
H59A C59 H59B 109.5
N6 C59 H59C 109.5
H59A C59 H59C 109.5
H59B C59 H59C 109.5
N6 C60 H60A 109.5
N6 C60 H60B 109.5
H60A C60 H60B 109.5
N6 C60 H60C 109.5
H60A C60 H60C 109.5
H60B C60 H60C 109.5
C62 C61 H61A 109.5
C62 C61 H61B 109.5
H61A C61 H61B 109.5
C62 C61 H61C 109.5
H61A C61 H61C 109.5
H61B C61 H61C 109.5
O5 C62 C63 124.9(3)
O5 C62 C61 118.9(3)
C63 C62 C61 116.1(3)
C64 C63 C62 126.8(3)
C64 C63 H63 116.6
C62 C63 H63 116.6
O6 C64 C63 128.5(3)
O6 C64 C65 112.4(3)
C63 C64 C65 119.1(3)
C64 C65 H65A 109.5
C64 C65 H65B 109.5
H65A C65 H65B 109.5
C64 C65 H65C 109.5
H65A C65 H65C 109.5
H65B C65 H65C 109.5
C41 Ir1 N2 79.91(10)
C41 Ir1 C11 83.26(10)
N2 Ir1 C11 103.11(10)
C41 Ir1 N1 101.71(9)
N2 Ir1 N1 178.23(8)
C11 Ir1 N1 77.86(10)
C41 Ir1 O5 172.60(9)
N2 Ir1 O5 94.12(9)
C11 Ir1 O5 93.93(9)
N1 Ir1 O5 84.32(8)
C41 Ir1 O6 95.32(8)
N2 Ir1 O6 82.48(8)
C11 Ir1 O6 173.84(9)
N1 Ir1 O6 96.62(8)
O5 Ir1 O6 88.19(7)
C5 N1 C1 119.1(3)
C5 N1 Ir1 118.67(19)
C1 N1 Ir1 122.24(18)
C31 N2 C35 118.5(3)
C31 N2 Ir1 123.6(2)
C35 N2 Ir1 117.51(19)
C28 N3 C24 117.3(3)
C28 N3 B1 123.9(2)
C24 N3 B1 118.8(2)
C26 N4 C29 123.3(3)
C26 N4 C30 119.8(3)
C29 N4 C30 116.9(3)
C58 N5 C54 116.9(2)
C58 N5 B2 120.1(2)
C54 N5 B2 122.8(2)
C56 N6 C60 122.0(3)
C56 N6 C59 122.2(2)
C60 N6 C59 115.8(2)
C23 O1 C10 121.5(2)
C8 O2 C12 114.3(2)
C42 O3 C38 120.4(2)
C53 O4 C40 122.3(2)
C62 O5 Ir1 127.85(19)
C64 O6 Ir1 123.55(17)

loop_
_geom_bond_atom_site_label_1
_geom_bond_atom_site_label_2
_geom_bond_distance
B1 C18 1.518(5)
B1 C9 1.567(5)
B1 C17 1.620(4)
B1 N3 1.672(4)
B2 C39 1.579(4)
B2 C48 1.587(4)
B2 C47 1.627(4)
B2 N5 1.638(3)
C1 C2 1.373(4)
C1 N1 1.394(3)
C1 H1 0.9300
C2 C3 1.402(4)
C2 H2 0.9300
C3 C4 1.393(4)
C3 H3 0.9300
C4 C5 1.385(4)
C4 H4 0.9300
C5 N1 1.336(3)
C5 C6 1.456(4)
C6 C11 1.340(4)
C6 C7 1.432(3)
C7 C8 1.351(4)
C7 H7 0.9300
C8 C9 1.374(4)
C8 O2 1.404(3)
C9 C10 1.357(4)
C10 C11 1.401(4)
C10 O1 1.406(3)
C11 Ir1 2.021(3)
C12 C17 1.327(4)
C12 O2 1.430(4)
C12 C13 1.435(4)
C13 C14 1.435(5)
C13 H13 0.9300
C14 C15 1.436(5)
C14 H14 0.9300
C15 C16 1.295(4)
C15 H15 0.9300
C16 C17 1.396(4)
C16 H16 0.9300
C18 C23 1.404(4)
C18 C19 1.446(4)
C19 C20 1.461(4)
C19 H19A 0.9700
C19 H19B 0.9700
C20 C21 1.452(4)
C20 H20A 0.9700
C20 H20B 0.9700
C21 C22 1.433(4)
C21 H21 0.9300
C22 C23 1.404(4)
C22 H22 0.9300
C23 O1 1.351(3)
C24 N3 1.352(3)
C24 C25 1.364(4)
C24 H24 0.9300
C25 C26 1.434(4)
C25 H25 0.9300
C26 N4 1.299(4)
C26 C27 1.419(4)
C27 C28 1.363(4)
C27 H27 0.9300
C28 N3 1.329(3)
C28 H28 0.9300
C29 N4 1.431(4)
C29 H29A 0.9600
C29 H29B 0.9600
C29 H29C 0.9600
C30 N4 1.527(4)
C30 H30A 0.9600
C30 H30B 0.9600
C30 H30C 0.9600
C31 N2 1.347(3)
C31 C32 1.384(4)
C31 H31 0.9300
C32 C33 1.397(4)
C32 H32 0.9300
C33 C34 1.469(4)
C33 H33 0.9300
C34 C35 1.380(4)
C34 H34 0.9300
C35 N2 1.366(4)
C35 C36 1.477(4)
C36 C41 1.407(4)
C36 C37 1.407(4)
C37 C38 1.358(4)
C37 H37 0.9300
C38 O3 1.393(3)
C38 C39 1.400(4)
C39 C40 1.384(3)
C40 O4 1.386(3)
C40 C41 1.424(3)
C41 Ir1 1.983(2)
C42 O3 1.359(3)
C42 C43 1.386(4)
C42 C47 1.421(4)
C43 C44 1.342(5)
C43 H43 0.9300
C44 C45 1.460(5)
C44 H44 0.9300
C45 C46 1.440(4)
C45 H45 0.9300
C46 C47 1.411(4)
C46 H46 0.9300
C48 C53 1.397(4)
C48 C49 1.410(4)
C49 C50 1.383(4)
C49 H49 0.9300
C50 C51 1.394(4)
C50 H50 0.9300
C51 C52 1.454(4)
C51 H51 0.9300
C52 C53 1.364(4)
C52 H52 0.9300
C53 O4 1.366(3)
C54 N5 1.355(3)
C54 C55 1.361(3)
C54 H54 0.9300
C55 C56 1.399(4)
C55 H55 0.9300
C56 N6 1.351(3)
C56 C57 1.406(4)
C57 C58 1.368(3)
C57 H57 0.9300
C58 N5 1.353(3)
C58 H58 0.9300
C59 N6 1.466(4)
C59 H59A 0.9600
C59 H59B 0.9600
C59 H59C 0.9600
C60 N6 1.412(4)
C60 H60A 0.9600
C60 H60B 0.9600
C60 H60C 0.9600
C61 C62 1.511(4)
C61 H61A 0.9600
C61 H61B 0.9600
C61 H61C 0.9600
C62 O5 1.256(3)
C62 C63 1.421(4)
C63 C64 1.388(4)
C63 H63 0.9300
C64 O6 1.296(3)
C64 C65 1.529(4)
C65 H65A 0.9600
C65 H65B 0.9600
C65 H65C 0.9600
Ir1 N2 2.015(2)
Ir1 N1 2.031(2)
Ir1 O5 2.1245(19)
Ir1 O6 2.1321(18)

loop_
_geom_torsion_atom_site_label_1
_geom_torsion_atom_site_label_2
_geom_torsion_atom_site_label_3
_geom_torsion_atom_site_label_4
_geom_torsion
N1 C1 C2 C3 -2.0(4)
C1 C2 C3 C4 2.5(4)
C2 C3 C4 C5 -3.8(4)
C3 C4 C5 N1 4.8(4)
C3 C4 C5 C6 178.2(2)
N1 C5 C6 C11 4.3(3)
C4 C5 C6 C11 -169.7(3)
N1 C5 C6 C7 -178.4(2)
C4 C5 C6 C7 7.6(4)
C11 C6 C7 C8 -6.4(4)
C5 C6 C7 C8 176.5(2)
C6 C7 C8 C9 3.3(4)
C6 C7 C8 O2 -177.0(2)
C7 C8 C9 C10 3.0(4)
O2 C8 C9 C10 -176.6(2)
C7 C8 C9 B1 -179.4(3)
O2 C8 C9 B1 1.0(4)
C18 B1 C9 C10 9.4(4)
C17 B1 C9 C10 145.1(3)
N3 B1 C9 C10 -103.6(3)
C18 B1 C9 C8 -168.1(3)
C17 B1 C9 C8 -32.4(4)
N3 B1 C9 C8 78.9(3)
C8 C9 C10 C11 -7.1(4)
B1 C9 C10 C11 175.3(3)
C8 C9 C10 O1 173.2(2)
B1 C9 C10 O1 -4.4(4)
C7 C6 C11 C10 2.8(4)
C5 C6 C11 C10 179.9(2)
C7 C6 C11 Ir1 176.2(2)
C5 C6 C11 Ir1 -6.7(3)
C9 C10 C11 C6 4.3(4)
O1 C10 C11 C6 -176.0(2)
C9 C10 C11 Ir1 -168.0(2)
O1 C10 C11 Ir1 11.7(4)
C17 C12 C13 C14 4.5(4)
O2 C12 C13 C14 -177.4(2)
C12 C13 C14 C15 1.5(4)
C13 C14 C15 C16 -4.3(5)
C14 C15 C16 C17 1.5(5)
O2 C12 C17 C16 174.9(2)
C13 C12 C17 C16 -7.1(5)
O2 C12 C17 B1 -3.3(4)
C13 C12 C17 B1 174.6(3)
C15 C16 C17 C12 3.9(5)
C15 C16 C17 B1 -178.1(3)
C18 B1 C17 C12 161.5(3)
C9 B1 C17 C12 33.5(4)
N3 B1 C17 C12 -78.3(3)
C18 B1 C17 C16 -16.5(5)
C9 B1 C17 C16 -144.5(3)
N3 B1 C17 C16 103.7(3)
C9 B1 C18 C23 -6.8(5)
C17 B1 C18 C23 -133.1(4)
N3 B1 C18 C23 106.7(4)
C9 B1 C18 C19 175.5(3)
C17 B1 C18 C19 49.2(5)
N3 B1 C18 C19 -71.0(4)
C23 C18 C19 C20 -1.7(6)
B1 C18 C19 C20 176.2(4)
C18 C19 C20 C21 1.4(6)
C19 C20 C21 C22 -3.4(6)
C20 C21 C22 C23 5.7(6)
C19 C18 C23 O1 177.2(3)
B1 C18 C23 O1 -0.7(5)
C19 C18 C23 C22 4.3(5)
B1 C18 C23 C22 -173.6(3)
C21 C22 C23 O1 -180.0(3)
C21 C22 C23 C18 -6.4(6)
N3 C24 C25 C26 -3.2(5)
C24 C25 C26 N4 178.2(3)
C24 C25 C26 C27 4.9(4)
N4 C26 C27 C28 -177.7(3)
C25 C26 C27 C28 -4.8(4)
C26 C27 C28 N3 2.9(5)
N2 C31 C32 C33 -1.3(4)
C31 C32 C33 C34 -1.1(4)
C32 C33 C34 C35 1.7(4)
C33 C34 C35 N2 -0.2(4)
C33 C34 C35 C36 176.6(2)
N2 C35 C36 C41 9.2(3)
C34 C35 C36 C41 -168.0(3)
N2 C35 C36 C37 -169.9(2)
C34 C35 C36 C37 12.9(4)
C41 C36 C37 C38 -0.1(4)
C35 C36 C37 C38 178.9(2)
C36 C37 C38 O3 -178.0(2)
C36 C37 C38 C39 0.5(4)
C37 C38 C39 C40 2.9(4)
O3 C38 C39 C40 -178.7(2)
C37 C38 C39 B2 -176.8(2)
O3 C38 C39 B2 1.6(3)
C48 B2 C39 C40 22.6(3)
C47 B2 C39 C40 155.1(2)
N5 B2 C39 C40 -91.1(3)
C48 B2 C39 C38 -157.8(2)
C47 B2 C39 C38 -25.3(3)
N5 B2 C39 C38 88.5(3)
C38 C39 C40 O4 173.7(2)
B2 C39 C40 O4 -6.7(3)
C38 C39 C40 C41 -7.2(4)
B2 C39 C40 C41 172.4(2)
C37 C36 C41 C40 -3.4(4)
C35 C36 C41 C40 177.5(2)
C37 C36 C41 Ir1 170.3(2)
C35 C36 C41 Ir1 -8.7(3)
O4 C40 C41 C36 -173.6(2)
C39 C40 C41 C36 7.3(3)
O4 C40 C41 Ir1 14.0(3)
C39 C40 C41 Ir1 -165.1(2)
O3 C42 C43 C44 -177.3(3)
C47 C42 C43 C44 6.2(5)
C42 C43 C44 C45 -3.9(5)
C43 C44 C45 C46 0.6(5)
C44 C45 C46 C47 1.1(4)
C45 C46 C47 C42 0.8(4)
C45 C46 C47 B2 -178.3(3)
O3 C42 C47 C46 179.2(2)
C43 C42 C47 C46 -4.7(4)
O3 C42 C47 B2 -1.7(4)
C43 C42 C47 B2 174.4(3)
C39 B2 C47 C46 -155.7(2)
C48 B2 C47 C46 -31.3(4)
N5 B2 C47 C46 88.7(3)
C39 B2 C47 C42 25.3(3)
C48 B2 C47 C42 149.7(2)
N5 B2 C47 C42 -90.3(3)
C39 B2 C48 C53 -19.9(3)
C47 B2 C48 C53 -143.9(2)
N5 B2 C48 C53 95.8(2)
C39 B2 C48 C49 165.2(2)
C47 B2 C48 C49 41.2(4)
N5 B2 C48 C49 -79.1(3)
C53 C48 C49 C50 2.0(4)
B2 C48 C49 C50 177.1(3)
C48 C49 C50 C51 0.6(5)
C49 C50 C51 C52 -4.8(5)
C50 C51 C52 C53 6.3(5)
C51 C52 C53 O4 178.2(3)
C51 C52 C53 C48 -4.1(4)
C49 C48 C53 O4 177.4(2)
B2 C48 C53 O4 2.0(4)
C49 C48 C53 C52 -0.1(4)
B2 C48 C53 C52 -175.5(3)
N5 C54 C55 C56 -3.9(5)
C54 C55 C56 N6 -179.0(3)
C54 C55 C56 C57 2.0(4)
N6 C56 C57 C58 -178.9(3)
C55 C56 C57 C58 0.0(4)
C56 C57 C58 N5 -0.4(4)
O5 C62 C63 C64 -0.9(6)
C61 C62 C63 C64 -177.1(3)
C62 C63 C64 O6 3.5(6)
C62 C63 C64 C65 -178.7(3)
C4 C5 N1 C1 -4.3(4)
C6 C5 N1 C1 -178.6(2)
C4 C5 N1 Ir1 174.41(19)
C6 C5 N1 Ir1 0.1(3)
C2 C1 N1 C5 2.9(4)
C2 C1 N1 Ir1 -175.74(19)
C32 C31 N2 C35 2.8(4)
C32 C31 N2 Ir1 -170.2(2)
C34 C35 N2 C31 -2.0(4)
C36 C35 N2 C31 -179.2(2)
C34 C35 N2 Ir1 171.4(2)
C36 C35 N2 Ir1 -5.7(3)
C27 C28 N3 C24 -0.6(4)
C27 C28 N3 B1 -177.9(3)
C25 C24 N3 C28 0.8(4)
C25 C24 N3 B1 178.3(3)
C18 B1 N3 C28 113.9(3)
C9 B1 N3 C28 -129.8(3)
C17 B1 N3 C28 -17.9(4)
C18 B1 N3 C24 -63.4(3)
C9 B1 N3 C24 53.0(3)
C17 B1 N3 C24 164.8(3)
C27 C26 N4 C29 178.9(3)
C25 C26 N4 C29 6.6(5)
C27 C26 N4 C30 -0.9(5)
C25 C26 N4 C30 -173.2(3)
C57 C58 N5 C54 -1.1(4)
C57 C58 N5 B2 174.2(3)
C55 C54 N5 C58 3.3(4)
C55 C54 N5 B2 -171.9(3)
C39 B2 N5 C58 44.4(3)
C48 B2 N5 C58 -71.0(3)
C47 B2 N5 C58 159.0(2)
C39 B2 N5 C54 -140.5(2)
C48 B2 N5 C54 104.1(3)
C47 B2 N5 C54 -26.0(3)
C55 C56 N6 C60 177.4(3)
C57 C56 N6 C60 -3.7(5)
C55 C56 N6 C59 -2.5(5)
C57 C56 N6 C59 176.4(3)
C18 C23 O1 C10 7.1(5)
C22 C23 O1 C10 -179.0(3)
C9 C10 O1 C23 -4.4(4)
C11 C10 O1 C23 175.9(3)
C7 C8 O2 C12 -146.5(2)
C9 C8 O2 C12 33.2(4)
C17 C12 O2 C8 -32.0(4)
C13 C12 O2 C8 149.7(2)
C43 C42 O3 C38 156.5(2)
C47 C42 O3 C38 -26.8(4)
C37 C38 O3 C42 -154.3(2)
C39 C38 O3 C42 27.2(3)
C52 C53 O4 C40 -164.2(2)
C48 C53 O4 C40 18.0(3)
C39 C40 O4 C53 -15.4(3)
C41 C40 O4 C53 165.3(2)
C63 C62 O5 Ir1 1.5(5)
C61 C62 O5 Ir1 177.6(2)
C63 C64 O6 Ir1 -6.0(5)
C65 C64 O6 Ir1 176.1(2)
